data_6000526
loop_
_publ_author_name
'Fitch, A. N.'
'Cole, M.'

_publ_section_title
;
 The structure of KUO2PO4.3D2O refined from neutron and
 synchrotron-radiation powder diffraction data
;
_journal_name_full 'Materials Research Bulletin'
_journal_page_first 407
_journal_page_last 414
_journal_paper_doi 10.1016/0025-5408(91)90055-Q
_journal_volume 26
_journal_year 1991
_chemical_formula_sum 'D6 K O8 P U'
_space_group_name_H-M_alt 'P 4/n c c'
_cell_angle_alpha 90.000
_cell_angle_beta 90.000
_cell_angle_gamma 90.000
_cell_length_a 6.9938
_cell_length_b 6.9938
_cell_length_c 17.7840
_cell_volume 869.87
_cod_database_code 6000526

loop_
_atom_site_label
_atom_site_fract_x
_atom_site_fract_y
_atom_site_fract_z
? ? ? ?
